data_1560110
_publ_author_name 'Speer, D.'
_publ_section_title
;
 Phase transitions in langbeinites I: Crystal chemistry and structures of
 K-double sulfates of the langbeinite type M2(2+) K2 (S O4)3, M(2+) = Mg,
 Ni, Co, Zn, Ca
;
_journal_name_full 'Physics and Chemistry of Minerals'
_journal_page_first 17
_journal_year 1986
_chemical_formula_sum 'K2 Ni2 O12 S3'
_chemical_formula_weight 483.768
_space_group_IT_number 198
_space_group_name_Hall 'P 2ac 2ab 3'
_space_group_name_H-M_alt 'P 21 3'
_symmetry_cell_setting cubic
_symmetry_Int_Tables_number 198
_symmetry_space_group_name_Hall 'P 2ac 2ab 3'
_symmetry_space_group_name_H-M 'P 21 3'
_cell_angle_alpha 90.000
_cell_angle_beta 90.000
_cell_angle_gamma 90.000
_cell_formula_units_Z 4
_cell_length_a 9.84300
_cell_length_b 9.84300
_cell_length_c 9.84300
_cell_volume 953.636
_exptl_crystal_density_diffrn 3.369
_exptl_crystal_density_method 'not measured'
_cod_data_source_file K2Ni2SO43.cif
_cod_data_source_block /var/www/html/cod/tmp/uploads/1610905159.1662-EC082BA0FB3CB526.cif
_cod_database_code 1560110

loop_
_symmetry_equiv_pos_site_id
_symmetry_equiv_pos_as_xyz
1 'x, y, z'
2 '-x+1/2, -y, z+1/2'
3 'x+1/2, -y+1/2, -z'
4 '-x, y+1/2, -z+1/2'
5 'z, x, y'
6 '-z+1/2, -x, y+1/2'
7 'z+1/2, -x+1/2, -y'
8 '-z, x+1/2, -y+1/2'
9 'y, z, x'
10 'y+1/2, -z+1/2, -x'
11 '-y, z+1/2, -x+1/2'
12 '-y+1/2, -z, x+1/2'

loop_
_atom_site_type_symbol
_atom_site_label
_atom_site_fract_x
_atom_site_fract_y
_atom_site_fract_z
_atom_site_U_iso_or_equiv
_atom_site_occupancy
_atom_site_adp_type
K K1 0.3149 0.6851 0.1851 0.0000 1.0000 Uiso
K K2 0.0488 0.0488 0.0488 0.0000 1.0000 Uiso
Ni Ni1 0.3354 0.3354 0.3354 0.0000 1.0000 Uiso
Ni Ni2 0.4008 0.0992 -0.0992 0.0000 1.0000 Uiso
S S1 0.2171 0.3764 0.0191 0.0000 1.0000 Uiso
O O1 0.3079 0.2731 -0.0384 0.0000 1.0000 Uiso
O O2 0.0756 0.3293 0.0035 0.0000 1.0000 Uiso
O O3 0.2410 0.5013 -0.0585 0.0000 1.0000 Uiso
O O4 0.2465 0.4050 0.1614 0.0000 1.0000 Uiso

loop_
_atom_type_symbol
_atom_type_description
_atom_type_scat_source
O Oxygen 'International Tables Vol C Tables 4.2.6.8 and 6.1.1.4'
S Sulphur 'International Tables Vol C Tables 4.2.6.8 and 6.1.1.4'
K Potassium 'International Tables Vol C Tables 4.2.6.8 and 6.1.1.4'
Ni Nickel 'International Tables Vol C Tables 4.2.6.8 and 6.1.1.4'

loop_
_geom_angle_atom_site_label_1
_geom_angle_atom_site_label_2
_geom_angle_atom_site_label_3
_geom_angle
_geom_angle_site_symmetry_1
_geom_angle_site_symmetry_3
O3 K1 O4 46.69 . .
K1 O3 S1 97.15 . .
K1 O4 Ni1 98.91 . .
K1 O4 S1 108.22 . .
O1 K2 O2 43.00 . .
K2 O1 Ni2 82.41 . .
K2 O1 S1 84.15 . .
K2 O2 S1 112.38 . .
Ni1 O4 S1 145.72 . .
Ni2 O1 S1 166.41 . .
O1 S1 O2 108.48 . .
O1 S1 O3 106.40 . .
O1 S1 O4 112.55 . .
O2 S1 O3 111.13 . .
O2 S1 O4 110.36 . .
O3 S1 O4 107.86 . .

loop_
_geom_bond_atom_site_label_1
_geom_bond_atom_site_label_2
_geom_bond_distance
_geom_bond_site_symmetry_2
K1 O3 3.090523 .
K1 O4 2.847610 .
K2 O1 3.480682 .
K2 O2 2.809148 .
Ni1 O4 2.041642 .
Ni2 O1 2.030815 .
S1 O1 1.467294 .
S1 O2 1.475926 .
S1 O3 1.466342 .
S1 O4 1.457682 .

loop_
_geom_torsion_atom_site_label_1
_geom_torsion_atom_site_label_2
_geom_torsion_atom_site_label_3
_geom_torsion_atom_site_label_4
_geom_torsion
_geom_torsion_site_symmetry_1
_geom_torsion_site_symmetry_2
_geom_torsion_site_symmetry_3
_geom_torsion_site_symmetry_4
O4 K1 O3 S1 1.73 . . . .
O3 K1 O4 Ni1 156.95 . . . .
O3 K1 O4 S1 -1.82 . . . .
O2 K2 O1 Ni2 -161.96 . . . .
O2 K2 O1 S1 20.09 . . . .
O1 K2 O2 S1 -21.56 . . . .
O2 S1 O1 K2 -28.04 . . . .
O2 S1 O1 Ni2 -36.71 . . . .
O3 S1 O1 K2 -147.69 . . . .
O3 S1 O1 Ni2 -156.36 . . . .
O4 S1 O1 K2 94.37 . . . .
O4 S1 O1 Ni2 85.70 . . . .
O1 S1 O2 K2 38.81 . . . .
O3 S1 O2 K2 155.45 . . . .
O4 S1 O2 K2 -84.93 . . . .
O1 S1 O3 K1 -123.58 . . . .
O2 S1 O3 K1 118.52 . . . .
O4 S1 O3 K1 -2.58 . . . .
O1 S1 O4 K1 120.00 . . . .
O1 S1 O4 Ni1 -20.57 . . . .
O2 S1 O4 K1 -118.65 . . . .
O2 S1 O4 Ni1 100.78 . . . .
O3 S1 O4 K1 2.93 . . . .
O3 S1 O4 Ni1 -137.64 . . . .
